data_2243797
loop_
_publ_author_name
'Naghiyev, Farid N.'
'Tereshina, Tatiana A.'
'Khrustalev, Victor N.'
'Akkurt, Mehmet'
'Khalilov, Ali N.'
'Akobirshoeva, Anzurat A.'
'Mamedov, \.Ibrahim G.'

_publ_section_title
;
 Crystal structure and Hirshfeld surface analysis of
 6-amino-8-phenyl-1,3,4,8-tetrahydro-2<i>H</i>-pyrido[1,2-<i>a</i>]pyrimidine-7,9-dicarbonitrile
;
_journal_coeditor_code HB7972
_journal_issue 5
_journal_name_full 'Acta Crystallographica Section E'
_journal_page_first 512
_journal_page_last 515
_journal_paper_doi 10.1107/S2056989021003625
_journal_volume 77
_journal_year 2021
_chemical_formula_iupac 'C16 H15 N5'
_chemical_formula_moiety 'C16 H15 N5'
_chemical_formula_sum 'C16 H15 N5'
_chemical_formula_weight 277.33
_chemical_name_systematic
;
6-Amino-8-phenyl-1,3,4,8-tetrahydro-2<i>H</i>-pyrido[1,2-<i>a</i>]pyrimidine-\
7,9-dicarbonitrile
;
_space_group_crystal_system monoclinic
_space_group_IT_number 14
_space_group_name_Hall '-P 2ybc'
_space_group_name_H-M_alt 'P 1 21/c 1'
_atom_sites_solution_hydrogens mixed
_atom_sites_solution_primary difmap
_atom_sites_solution_secondary difmap
_audit_creation_method SHELXL-2013
_cell_angle_alpha 90
_cell_angle_beta 92.070(2)
_cell_angle_gamma 90
_cell_formula_units_Z 4
_cell_length_a 8.2521(6)
_cell_length_b 10.2774(8)
_cell_length_c 16.2102(12)
_cell_measurement_reflns_used 1452
_cell_measurement_temperature 100(2)
_cell_measurement_theta_max 22.33
_cell_measurement_theta_min 2.35
_cell_volume 1373.89(18)
_computing_cell_refinement
;
SAINT (Bruker, 2013)
;
_computing_data_collection
;
APEX3 (Bruker, 2018)
;
_computing_data_reduction
;
SAINT (Bruker, 2013)
;
_computing_molecular_graphics
;
ORTEP-3 for Windows (Farrugia, 2012)
;
_computing_publication_material
;
PLATON (Spek, 2020)
;
_computing_structure_refinement
;
<i>SHELXL2018/3</i> (Sheldrick, 2015b)
;
_computing_structure_solution
;
<i>SHELXT2014/5</i> (Sheldrick, 2015a)
;
_diffrn_ambient_temperature 100(2)
_diffrn_measured_fraction_theta_full 1.000
_diffrn_measured_fraction_theta_max 0.999
_diffrn_measurement_device_type 'Bruker D8 QUEST PHOTON-III CCD'
_diffrn_measurement_method '\f and \w scans'
_diffrn_radiation_type MoK\a
_diffrn_radiation_wavelength 0.71073
_diffrn_reflns_av_R_equivalents 0.1040
_diffrn_reflns_av_unetI/netI 0.0924
_diffrn_reflns_limit_h_max 10
_diffrn_reflns_limit_h_min -10
_diffrn_reflns_limit_k_max 13
_diffrn_reflns_limit_k_min -13
_diffrn_reflns_limit_l_max 21
_diffrn_reflns_limit_l_min -21
_diffrn_reflns_number 21387
_diffrn_reflns_theta_full 25.242
_diffrn_reflns_theta_max 27.466
_diffrn_reflns_theta_min 2.347
_exptl_absorpt_coefficient_mu 0.085
_exptl_absorpt_correction_T_max 0.990
_exptl_absorpt_correction_T_min 0.981
_exptl_absorpt_correction_type multi-scan
_exptl_absorpt_process_details
;
(SADABS; Krause <i>et al.</i>,  2015)
;
_exptl_crystal_colour colourless
_exptl_crystal_density_diffrn 1.341
_exptl_crystal_description prism
_exptl_crystal_F_000 584
_exptl_crystal_size_max 0.12
_exptl_crystal_size_mid 0.06
_exptl_crystal_size_min 0.04
_refine_diff_density_max 0.304
_refine_diff_density_min -0.267
_refine_ls_extinction_coef 0.00309(14)
_refine_ls_extinction_expression Fc^*^=kFc[1+0.001xFc^2^\l^3^/sin(2\q)]^-1/4^
_refine_ls_extinction_method SHELXL
_refine_ls_goodness_of_fit_ref 1.011
_refine_ls_hydrogen_treatment mixed
_refine_ls_matrix_type full
_refine_ls_number_parameters 200
_refine_ls_number_reflns 3146
_refine_ls_number_restraints 0
_refine_ls_restrained_S_all 1.011
_refine_ls_R_factor_all 0.1614
_refine_ls_R_factor_gt 0.0660
_refine_ls_shift/su_max 0.000
_refine_ls_shift/su_mean 0.000
_refine_ls_structure_factor_coef Fsqd
_refine_ls_weighting_details 'w=1/[\s^2^(Fo^2^)+(0.0647P)^2^+0.4109P] where P=(Fo^2^+2Fc^2^)/3'
_refine_ls_weighting_scheme calc
_refine_ls_wR_factor_gt 0.1333
_refine_ls_wR_factor_ref 0.1720
_reflns_number_gt 1519
_reflns_number_total 3146
_reflns_threshold_expression 'I > 2\s(I)'
_cod_data_source_file hb7972sup1.cif
_cod_data_source_block I
_cod_original_sg_symbol_H-M 'P 21/c'
_cod_database_code 2243797
_shelx_space_group_comment
;
The symmetry employed for this shelxl refinement is uniquely defined
by the following loop, which should always be used as a source of
symmetry information in preference to the above space-group names.
They are only intended as comments.
;
_shelx_estimated_absorpt_t_min 0.990
_shelx_estimated_absorpt_t_max 0.997
_shelxl_version_number .2013

loop_
_space_group_symop_operation_xyz
'x, y, z'
'-x, y+1/2, -z+1/2'
'-x, -y, -z'
'x, -y-1/2, z-1/2'

loop_
_atom_site_type_symbol
_atom_site_label
_atom_site_fract_x
_atom_site_fract_y
_atom_site_fract_z
_atom_site_U_iso_or_equiv
_atom_site_adp_type
_atom_site_calc_flag
_atom_site_occupancy
_atom_site_disorder_assembly
_atom_site_disorder_group
N N1 0.6921(3) 0.5239(3) 0.56852(16) 0.0325(7) Uani d 1 . .
H H1 0.787(4) 0.541(3) 0.549(2) 0.039 Uiso d 1 . .
C C2 0.6082(4) 0.6387(3) 0.5990(2) 0.0376(8) Uani d 1 . .
H H2A 0.5337 0.6740 0.5553 0.045 Uiso calc 1 . .
H H2B 0.6879 0.7071 0.6148 0.045 Uiso calc 1 . .
C C3 0.5135(4) 0.5990(3) 0.6733(2) 0.0401(9) Uani d 1 . .
H H3A 0.5893 0.5737 0.7193 0.048 Uiso calc 1 . .
H H3B 0.4474 0.6731 0.6918 0.048 Uiso calc 1 . .
C C4 0.4049(4) 0.4861(3) 0.6502(2) 0.0376(8) Uani d 1 . .
H H4A 0.3478 0.4564 0.6995 0.045 Uiso calc 1 . .
H H4B 0.3224 0.5144 0.6082 0.045 Uiso calc 1 . .
N N5 0.5002(3) 0.3771(2) 0.61711(15) 0.0317(6) Uani d 1 . .
C C6 0.4428(4) 0.2509(3) 0.62264(19) 0.0321(8) Uani d 1 . .
N N6 0.2881(3) 0.2398(3) 0.65141(19) 0.0388(7) Uani d 1 . .
H H6A 0.211(4) 0.313(4) 0.650(2) 0.047 Uiso d 1 . .
H H6B 0.255(4) 0.155(4) 0.645(2) 0.047 Uiso d 1 . .
C C7 0.5356(4) 0.1470(3) 0.60400(19) 0.0306(7) Uani d 1 . .
C C8 0.7070(4) 0.1551(3) 0.57515(18) 0.0298(7) Uani d 1 . .
H H8 0.7106 0.1095 0.5208 0.036 Uiso calc 1 . .
C C9 0.7468(4) 0.2969(3) 0.56112(19) 0.0315(8) Uani d 1 . .
C C9A 0.6496(4) 0.3993(3) 0.58218(18) 0.0309(7) Uani d 1 . .
C C10 0.4710(4) 0.0202(3) 0.6141(2) 0.0340(8) Uani d 1 . .
N N10 0.4207(3) -0.0837(3) 0.62453(19) 0.0443(8) Uani d 1 . .
C C11 0.8298(4) 0.0898(3) 0.63415(19) 0.0297(7) Uani d 1 . .
C C12 0.9153(4) -0.0185(3) 0.6105(2) 0.0363(8) Uani d 1 . .
H H12 0.8957 -0.0541 0.5570 0.044 Uiso calc 1 . .
C C13 1.0300(4) -0.0762(3) 0.6639(2) 0.0421(9) Uani d 1 . .
H H13 1.0905 -0.1492 0.6465 0.051 Uiso calc 1 . .
C C14 1.0550(4) -0.0269(3) 0.7422(2) 0.0431(9) Uani d 1 . .
H H14 1.1318 -0.0671 0.7791 0.052 Uiso calc 1 . .
C C15 0.9700(4) 0.0802(3) 0.7676(2) 0.0402(9) Uani d 1 . .
H H15 0.9878 0.1139 0.8218 0.048 Uiso calc 1 . .
C C16 0.8582(4) 0.1383(3) 0.7135(2) 0.0355(8) Uani d 1 . .
H H16 0.7998 0.2125 0.7309 0.043 Uiso calc 1 . .
C C17 0.8973(4) 0.3241(3) 0.5286(2) 0.0360(8) Uani d 1 . .
N N17 1.0252(4) 0.3441(3) 0.5036(2) 0.0497(8) Uani d 1 . .

loop_
_atom_site_aniso_label
_atom_site_aniso_U_11
_atom_site_aniso_U_22
_atom_site_aniso_U_33
_atom_site_aniso_U_12
_atom_site_aniso_U_13
_atom_site_aniso_U_23
N1 0.0306(16) 0.0316(16) 0.0353(16) 0.0031(12) 0.0009(12) 0.0023(12)
C2 0.041(2) 0.0356(19) 0.0359(19) 0.0034(16) -0.0041(16) -0.0013(16)
C3 0.042(2) 0.042(2) 0.0356(19) 0.0054(17) -0.0035(16) -0.0043(16)
C4 0.0335(19) 0.040(2) 0.0393(19) 0.0035(15) -0.0024(15) -0.0017(16)
N5 0.0302(15) 0.0310(16) 0.0334(15) 0.0014(12) -0.0038(12) 0.0009(12)
C6 0.0310(18) 0.0353(19) 0.0294(17) 0.0014(15) -0.0098(14) 0.0014(14)
N6 0.0293(17) 0.0360(17) 0.0509(19) 0.0008(13) -0.0005(13) 0.0006(15)
C7 0.0296(18) 0.0308(18) 0.0306(17) -0.0042(14) -0.0096(14) 0.0026(14)
C8 0.0323(18) 0.0305(18) 0.0260(17) -0.0006(14) -0.0079(13) 0.0003(13)
C9 0.0297(18) 0.0352(19) 0.0290(17) 0.0027(14) -0.0068(14) 0.0039(14)
C9A 0.0302(18) 0.035(2) 0.0269(17) 0.0024(15) -0.0100(14) 0.0016(14)
C10 0.0317(19) 0.038(2) 0.0314(18) 0.0015(16) -0.0062(14) -0.0029(15)
N10 0.0382(17) 0.0407(18) 0.053(2) -0.0013(15) -0.0098(14) -0.0078(15)
C11 0.0287(17) 0.0282(17) 0.0316(17) -0.0019(14) -0.0062(13) 0.0024(14)
C12 0.0342(19) 0.0344(19) 0.040(2) -0.0027(15) -0.0056(15) -0.0005(15)
C13 0.038(2) 0.0316(19) 0.056(2) 0.0041(15) -0.0080(17) 0.0046(17)
C14 0.038(2) 0.036(2) 0.054(2) 0.0006(16) -0.0195(18) 0.0087(17)
C15 0.040(2) 0.041(2) 0.039(2) -0.0029(17) -0.0148(16) 0.0007(16)
C16 0.0371(19) 0.0320(18) 0.0366(19) -0.0019(15) -0.0114(15) -0.0004(15)
C17 0.040(2) 0.0296(19) 0.038(2) 0.0077(15) -0.0040(16) 0.0038(15)
N17 0.0442(19) 0.0336(18) 0.072(2) 0.0075(14) 0.0096(17) 0.0112(16)

loop_
_atom_type_symbol
_atom_type_description
_atom_type_scat_dispersion_real
_atom_type_scat_dispersion_imag
_atom_type_scat_source
C C 0.0033 0.0016 'International Tables Vol C Tables 4.2.6.8 and 6.1.1.4'
H H 0.0000 0.0000 'International Tables Vol C Tables 4.2.6.8 and 6.1.1.4'
N N 0.0061 0.0033 'International Tables Vol C Tables 4.2.6.8 and 6.1.1.4'

loop_
_geom_angle_atom_site_label_1
_geom_angle_atom_site_label_2
_geom_angle_atom_site_label_3
_geom_angle_site_symmetry_1
_geom_angle_site_symmetry_3
_geom_angle
_geom_angle_publ_flag
C9A N1 C2 . . 125.6(3) ?
C9A N1 H1 . . 119(2) ?
C2 N1 H1 . . 114(2) ?
N1 C2 C3 . . 108.4(3) ?
N1 C2 H2A . . 110.0 ?
C3 C2 H2A . . 110.0 ?
N1 C2 H2B . . 110.0 ?
C3 C2 H2B . . 110.0 ?
H2A C2 H2B . . 108.4 ?
C4 C3 C2 . . 109.2(3) ?
C4 C3 H3A . . 109.8 ?
C2 C3 H3A . . 109.8 ?
C4 C3 H3B . . 109.8 ?
C2 C3 H3B . . 109.8 ?
H3A C3 H3B . . 108.3 ?
N5 C4 C3 . . 110.8(3) ?
N5 C4 H4A . . 109.5 ?
C3 C4 H4A . . 109.5 ?
N5 C4 H4B . . 109.5 ?
C3 C4 H4B . . 109.5 ?
H4A C4 H4B . . 108.1 ?
C6 N5 C9A . . 119.3(3) ?
C6 N5 C4 . . 119.9(3) ?
C9A N5 C4 . . 120.8(3) ?
C7 C6 N6 . . 123.2(3) ?
C7 C6 N5 . . 121.8(3) ?
N6 C6 N5 . . 115.0(3) ?
C6 N6 H6A . . 122(2) ?
C6 N6 H6B . . 109(2) ?
H6A N6 H6B . . 122(3) ?
C6 C7 C10 . . 118.7(3) ?
C6 C7 C8 . . 124.7(3) ?
C10 C7 C8 . . 116.6(3) ?
C7 C8 C9 . . 108.2(3) ?
C7 C8 C11 . . 113.0(2) ?
C9 C8 C11 . . 112.1(2) ?
C7 C8 H8 . . 107.8 ?
C9 C8 H8 . . 107.8 ?
C11 C8 H8 . . 107.8 ?
C9A C9 C17 . . 118.5(3) ?
C9A C9 C8 . . 124.6(3) ?
C17 C9 C8 . . 116.8(3) ?
N1 C9A C9 . . 122.0(3) ?
N1 C9A N5 . . 117.4(3) ?
C9 C9A N5 . . 120.6(3) ?
N10 C10 C7 . . 178.0(3) ?
C12 C11 C16 . . 118.4(3) ?
C12 C11 C8 . . 121.1(3) ?
C16 C11 C8 . . 120.5(3) ?
C11 C12 C13 . . 120.9(3) ?
C11 C12 H12 . . 119.6 ?
C13 C12 H12 . . 119.6 ?
C14 C13 C12 . . 119.6(3) ?
C14 C13 H13 . . 120.2 ?
C12 C13 H13 . . 120.2 ?
C13 C14 C15 . . 120.7(3) ?
C13 C14 H14 . . 119.7 ?
C15 C14 H14 . . 119.7 ?
C14 C15 C16 . . 119.4(3) ?
C14 C15 H15 . . 120.3 ?
C16 C15 H15 . . 120.3 ?
C15 C16 C11 . . 121.1(3) ?
C15 C16 H16 . . 119.4 ?
C11 C16 H16 . . 119.4 ?
N17 C17 C9 . . 177.7(4) ?

loop_
_geom_bond_atom_site_label_1
_geom_bond_atom_site_label_2
_geom_bond_site_symmetry_2
_geom_bond_distance
_geom_bond_publ_flag
N1 C9A . 1.349(4) ?
N1 C2 . 1.463(4) ?
N1 H1 . 0.87(3) ?
C2 C3 . 1.515(5) ?
C2 H2A . 0.9900 ?
C2 H2B . 0.9900 ?
C3 C4 . 1.505(4) ?
C3 H3A . 0.9900 ?
C3 H3B . 0.9900 ?
C4 N5 . 1.481(4) ?
C4 H4A . 0.9900 ?
C4 H4B . 0.9900 ?
N5 C6 . 1.384(4) ?
N5 C9A . 1.394(4) ?
C6 C7 . 1.355(4) ?
C6 N6 . 1.379(4) ?
N6 H6A . 0.99(4) ?
N6 H6B . 0.92(4) ?
C7 C10 . 1.420(5) ?
C7 C8 . 1.508(4) ?
C8 C9 . 1.513(4) ?
C8 C11 . 1.524(4) ?
C8 H8 . 1.0000 ?
C9 C9A . 1.373(4) ?
C9 C17 . 1.395(5) ?
C10 N10 . 1.160(4) ?
C11 C12 . 1.379(4) ?
C11 C16 . 1.392(4) ?
C12 C13 . 1.393(4) ?
C12 H12 . 0.9500 ?
C13 C14 . 1.375(5) ?
C13 H13 . 0.9500 ?
C14 C15 . 1.376(5) ?
C14 H14 . 0.9500 ?
C15 C16 . 1.385(4) ?
C15 H15 . 0.9500 ?
C16 H16 . 0.9500 ?
C17 N17 . 1.162(4) ?

loop_
_geom_hbond_atom_site_label_D
_geom_hbond_atom_site_label_H
_geom_hbond_atom_site_label_A
_geom_hbond_site_symmetry_A
_geom_hbond_distance_DH
_geom_hbond_distance_HA
_geom_hbond_distance_DA
_geom_hbond_angle_DHA
_geom_hbond_publ_flag
N1 H1 N17 3_766 0.87(3) 2.15(3) 2.975(4) 157(3) yes
C8 H8 N10 3_656 1.00 2.57 3.447(4) 146 yes
C2 H2A Cg2 3_666 0.99 2.67 3.620(3) 161 yes
N6 H6B Cg3 1_455 0.92(4) 2.98(3) 3.633(3) 129(3) yes

loop_
_geom_torsion_atom_site_label_1
_geom_torsion_atom_site_label_2
_geom_torsion_atom_site_label_3
_geom_torsion_atom_site_label_4
_geom_torsion_site_symmetry_1
_geom_torsion_site_symmetry_2
_geom_torsion_site_symmetry_3
_geom_torsion_site_symmetry_4
_geom_torsion
_geom_torsion_publ_flag
C9A N1 C2 C3 . . . . 22.3(4) ?
N1 C2 C3 C4 . . . . -54.1(3) ?
C2 C3 C4 N5 . . . . 55.8(4) ?
C3 C4 N5 C6 . . . . 154.4(3) ?
C3 C4 N5 C9A . . . . -23.9(4) ?
C9A N5 C6 C7 . . . . 7.8(4) ?
C4 N5 C6 C7 . . . . -170.5(3) ?
C9A N5 C6 N6 . . . . -174.6(3) ?
C4 N5 C6 N6 . . . . 7.1(4) ?
N6 C6 C7 C10 . . . . 0.3(5) ?
N5 C6 C7 C10 . . . . 177.6(3) ?
N6 C6 C7 C8 . . . . -177.9(3) ?
N5 C6 C7 C8 . . . . -0.5(5) ?
C6 C7 C8 C9 . . . . -6.8(4) ?
C10 C7 C8 C9 . . . . 175.0(3) ?
C6 C7 C8 C11 . . . . 117.8(3) ?
C10 C7 C8 C11 . . . . -60.3(4) ?
C7 C8 C9 C9A . . . . 8.0(4) ?
C11 C8 C9 C9A . . . . -117.3(3) ?
C7 C8 C9 C17 . . . . -175.7(3) ?
C11 C8 C9 C17 . . . . 59.1(4) ?
C2 N1 C9A C9 . . . . -170.9(3) ?
C2 N1 C9A N5 . . . . 10.5(4) ?
C17 C9 C9A N1 . . . . 3.4(5) ?
C8 C9 C9A N1 . . . . 179.6(3) ?
C17 C9 C9A N5 . . . . -178.1(3) ?
C8 C9 C9A N5 . . . . -1.9(5) ?
C6 N5 C9A N1 . . . . 172.0(3) ?
C4 N5 C9A N1 . . . . -9.7(4) ?
C6 N5 C9A C9 . . . . -6.6(4) ?
C4 N5 C9A C9 . . . . 171.7(3) ?
C7 C8 C11 C12 . . . . 115.1(3) ?
C9 C8 C11 C12 . . . . -122.4(3) ?
C7 C8 C11 C16 . . . . -64.8(4) ?
C9 C8 C11 C16 . . . . 57.7(4) ?
C16 C11 C12 C13 . . . . -1.4(5) ?
C8 C11 C12 C13 . . . . 178.6(3) ?
C11 C12 C13 C14 . . . . 1.8(5) ?
C12 C13 C14 C15 . . . . -1.1(5) ?
C13 C14 C15 C16 . . . . 0.0(5) ?
C14 C15 C16 C11 . . . . 0.4(5) ?
C12 C11 C16 C15 . . . . 0.3(5) ?
C8 C11 C16 C15 . . . . -179.7(3) ?

_cod_database_fobs_code 2243797
